data_7118952
loop_
_publ_author_name
'Zhang, Hai-Rong'
'Huang, Ke-Bin'
'Chen, Zhen-Feng'
'Liu, Yan-Cheng'
'Liu, You-Nian'
'Meng, Ting'
'Qin, Qi-Pin'
'Zou, Bi-Qun'
'Liang, Hong'

_publ_section_title
;
 Cobalt(ii) 8-hydroxyquinoline complexes: structure, cytotoxicity and
 action mechanism
;
_journal_issue 5
_journal_name_full 'Med. Chem. Commun.'
_journal_page_first 806
_journal_paper_doi 10.1039/C6MD00073H
_journal_volume 7
_journal_year 2016
_chemical_formula_moiety 'C28 H24 Co N6 O2, 0.13(C16 O16), 0.5(C4), 0.25(O)'
_chemical_formula_sum 'C32 H24 Co N6 O4.25'
_chemical_formula_weight 619.50
_chemical_name_systematic
;
 ? 
;
_space_group_crystal_system tetragonal
_space_group_IT_number 126
_space_group_name_Hall '-P 4a 2bc'
_space_group_name_H-M_alt 'P 4/n n c'
_symmetry_space_group_name_Hall '-P 4a 2bc'
_symmetry_space_group_name_H-M 'P 4/n n c :2'
_atom_sites_solution_hydrogens geom
_atom_sites_solution_primary direct
_atom_sites_solution_secondary difmap
_audit_creation_date 2015-11-24
_audit_creation_method
;
Olex2 1.2
(compiled 2015.09.30 svn.r3233 for OlexSys, GUI svn.r5103)
;
_audit_update_record
;
2015-11-24 deposited with the CCDC.
2016-04-01 downloaded from the CCDC.
;
_cell_angle_alpha 90.00
_cell_angle_beta 90.00
_cell_angle_gamma 90.00
_cell_formula_units_Z 8
_cell_length_a 17.9171(8)
_cell_length_b 17.9171(8)
_cell_length_c 17.1784(8)
_cell_measurement_reflns_used 2215
_cell_measurement_temperature 293(2)
_cell_measurement_theta_max 28.7686
_cell_measurement_theta_min 2.8571
_cell_volume 5514.7(4)
_computing_cell_refinement
;
CrysAlisPro, Agilent Technologies,
Version 1.171.35.21 (release 20-01-2012 CrysAlis171 .NET)
(compiled Jan 23 2012,18:06:46)
;
_computing_data_collection
;
CrysAlisPro, Agilent Technologies,
Version 1.171.35.21 (release 20-01-2012 CrysAlis171 .NET)
(compiled Jan 23 2012,18:06:46)
;
_computing_data_reduction
;
CrysAlisPro, Agilent Technologies,
Version 1.171.35.21 (release 20-01-2012 CrysAlis171 .NET)
(compiled Jan 23 2012,18:06:46)
;
_computing_molecular_graphics 'Olex2 (Dolomanov et al., 2009)'
_computing_publication_material 'Olex2 (Dolomanov et al., 2009)'
_computing_structure_refinement 'XL (Sheldrick, 2008)'
_computing_structure_solution 'XS (Sheldrick, 2008)'
_diffrn_ambient_temperature 293(2)
_diffrn_detector_area_resol_mean 15.9784
_diffrn_measured_fraction_theta_full 0.979
_diffrn_measured_fraction_theta_max 0.979
_diffrn_measurement_details
;
  1 omega  -38.00   50.00   0.5000   30.0000
omega____ theta____ kappa____ phi______ frames
    -      -17.6216   57.0000  150.0000 176

  2 omega  -59.00  -18.00   0.5000   30.0000
omega____ theta____ kappa____ phi______ frames
    -      -17.6216  101.0000  123.0000 82

  3 omega   21.00   47.00   0.5000   30.0000
omega____ theta____ kappa____ phi______ frames
    -       18.7935  -19.0000   60.0000 52
;
_diffrn_measurement_device_type 'SuperNova, Single source at offset), Eos'
_diffrn_measurement_method '\w scans'
_diffrn_orient_matrix_UB_11 -0.0361054000
_diffrn_orient_matrix_UB_12 0.0109979000
_diffrn_orient_matrix_UB_13 -0.0123692000
_diffrn_orient_matrix_UB_21 0.0143474000
_diffrn_orient_matrix_UB_22 0.0084521000
_diffrn_orient_matrix_UB_23 -0.0374238000
_diffrn_orient_matrix_UB_31 -0.0074646000
_diffrn_orient_matrix_UB_32 -0.0370387000
_diffrn_orient_matrix_UB_33 -0.0122248000
_diffrn_radiation_monochromator mirror
_diffrn_radiation_type MoK\a
_diffrn_radiation_wavelength 0.71073
_diffrn_reflns_av_R_equivalents 0.0693
_diffrn_reflns_av_unetI/netI 0.0471
_diffrn_reflns_limit_h_max 22
_diffrn_reflns_limit_h_min -10
_diffrn_reflns_limit_k_max 14
_diffrn_reflns_limit_k_min -22
_diffrn_reflns_limit_l_max 13
_diffrn_reflns_limit_l_min -20
_diffrn_reflns_number 15194
_diffrn_reflns_theta_full 26.37
_diffrn_reflns_theta_max 26.37
_diffrn_reflns_theta_min 2.87
_diffrn_source 'SuperNova (Mo) X-ray Source'
_exptl_absorpt_coefficient_mu 0.674
_exptl_absorpt_correction_T_max 1.00000
_exptl_absorpt_correction_T_min 0.70819
_exptl_absorpt_correction_type multi-scan
_exptl_absorpt_process_details
;
CrysAlisPro, Agilent Technologies,
Version 1.171.35.21 (release 20-01-2012 CrysAlis171 .NET)
(compiled Jan 23 2012,18:06:46)
Empirical absorption correction using spherical harmonics,
 implemented in SCALE3 ABSPACK scaling algorithm.
;
_exptl_crystal_colour brown
_exptl_crystal_density_diffrn 1.492
_exptl_crystal_density_method 'not measured'
_exptl_crystal_description block
_exptl_crystal_F_000 2552
_exptl_crystal_size_max 0.3
_exptl_crystal_size_mid 0.15
_exptl_crystal_size_min 0.08
_refine_diff_density_max 1.737
_refine_diff_density_min -0.458
_refine_diff_density_rms 0.095
_refine_ls_extinction_method none
_refine_ls_goodness_of_fit_ref 1.054
_refine_ls_hydrogen_treatment constr
_refine_ls_matrix_type full
_refine_ls_number_parameters 199
_refine_ls_number_reflns 2779
_refine_ls_number_restraints 0
_refine_ls_restrained_S_all 1.054
_refine_ls_R_factor_all 0.1187
_refine_ls_R_factor_gt 0.0793
_refine_ls_shift/su_max 0.000
_refine_ls_shift/su_mean 0.000
_refine_ls_structure_factor_coef Fsqd
_refine_ls_weighting_details 'calc w=1/[\s^2^(Fo^2^)+(0.1315P)^2^+11.8995P] where P=(Fo^2^+2Fc^2^)/3'
_refine_ls_weighting_scheme calc
_refine_ls_wR_factor_gt 0.2405
_refine_ls_wR_factor_ref 0.2728
_reflns_number_gt 1686
_reflns_number_total 2779
_reflns_threshold_expression >2sigma(I)
_cod_data_source_file c6md00073h2.cif
_cod_data_source_block czf-zhr-n-co02-1001
_cod_depositor_comments 'Adding full bibliography for 7118950--7118952.cif.'
_cod_original_cell_volume 5514.6(4)
_cod_database_code 7118952
_reflns_odcompleteness_completeness 97.12
_reflns_odcompleteness_iscentric 1
_reflns_odcompleteness_theta 26.32
_olex2_refinement_description
;
1. Fixed Uiso
 At 1.2 times of:
  All C(H) groups, All N(H,H) groups
2.a Aromatic/amide H refined with riding coordinates:
 C2AA(H2AA), C7AA(H7AA), C5(H5), C6(H6), C1AA(H1AA), C10(H10), C11(H11),
 C12(H12), C13(H13), C14(H14)
2.b X=CH2 refined with riding coordinates:
 N2(H2A,H2B)
;
_olex2_submission_special_instructions 'No special instructions were received'

loop_
_space_group_symop_id
_space_group_symop_operation_xyz
1 'x, y, z'
2 '-y+1/2, x, z'
3 '-x+1/2, -y+1/2, z'
4 'y, -x+1/2, z'
5 'x, -y+1/2, -z+1/2'
6 '-x+1/2, y, -z+1/2'
7 'y, x, -z+1/2'
8 '-y+1/2, -x+1/2, -z+1/2'
9 '-x, -y, -z'
10 'y-1/2, -x, -z'
11 'x-1/2, y-1/2, -z'
12 '-y, x-1/2, -z'
13 '-x, y-1/2, z-1/2'
14 'x-1/2, -y, z-1/2'
15 '-y, -x, z-1/2'
16 'y-1/2, x-1/2, z-1/2'

loop_
_atom_site_label
_atom_site_type_symbol
_atom_site_fract_x
_atom_site_fract_y
_atom_site_fract_z
_atom_site_U_iso_or_equiv
_atom_site_adp_type
_atom_site_occupancy
_atom_site_calc_flag
_atom_site_site_symmetry_order
_atom_site_refinement_flags_posn
_atom_site_refinement_flags_adp
_atom_site_refinement_flags_occupancy
Co1 Co 0.5000 0.5000 0.5000 0.0365(4) Uani 1 d 2 S T P
O2AA O 0.5478(2) 0.50828(19) 0.4031(2) 0.0493(10) Uani 1 d 1 . . .
N1 N 0.5362(2) 0.3961(2) 0.4991(2) 0.0413(10) Uani 1 d 1 . . .
N2 N 0.4913(3) 0.3487(3) 0.6155(3) 0.0650(15) Uani 1 d 1 . . .
H2A H 0.4704 0.3908 0.6258 0.078 Uiso 1 calc 1 R . .
H2B H 0.4874 0.3122 0.6477 0.078 Uiso 1 calc 1 R . .
N3 N 0.4081(2) 0.4685(2) 0.4464(3) 0.0455(11) Uani 1 d 1 . . .
C4AA C 0.5293(3) 0.3402(3) 0.5501(3) 0.0508(14) Uani 1 d 1 . . .
C2AA C 0.5648(4) 0.2698(3) 0.5340(4) 0.0658(18) Uani 1 d 1 . . .
H2AA H 0.5614 0.2314 0.5702 0.079 Uiso 1 calc 1 R . .
C7AA C 0.6025(4) 0.2587(3) 0.4677(5) 0.073(2) Uani 1 d 1 . . .
H7AA H 0.6249 0.2127 0.4586 0.088 Uiso 1 calc 1 R . .
C6AA C 0.6088(3) 0.3158(3) 0.4114(4) 0.0593(16) Uani 1 d 1 . . .
C5 C 0.6462(4) 0.3100(4) 0.3400(5) 0.082(2) Uani 1 d 1 . . .
H5 H 0.6701 0.2658 0.3267 0.098 Uiso 1 calc 1 R . .
C6 C 0.6475(5) 0.3689(5) 0.2903(5) 0.087(2) Uani 1 d 1 . . .
H6 H 0.6709 0.3639 0.2422 0.105 Uiso 1 calc 1 R . .
C1AA C 0.6146(4) 0.4365(4) 0.3101(4) 0.0706(18) Uani 1 d 1 . . .
H1AA H 0.6173 0.4766 0.2759 0.085 Uiso 1 calc 1 R . .
C8 C 0.5787(3) 0.4445(3) 0.3791(3) 0.0485(13) Uani 1 d 1 . . .
C9 C 0.5748(3) 0.3833(3) 0.4307(3) 0.0448(12) Uani 1 d 1 . . .
C10 C 0.3600(3) 0.4215(3) 0.4798(4) 0.0602(16) Uani 1 d 1 . . .
H10 H 0.3693 0.4050 0.5302 0.072 Uiso 1 calc 1 R . .
C11 C 0.2971(4) 0.3967(4) 0.4420(5) 0.083(2) Uani 1 d 1 . . .
H11 H 0.2653 0.3629 0.4662 0.100 Uiso 1 calc 1 R . .
C12 C 0.2814(5) 0.4217(5) 0.3694(6) 0.097(3) Uani 1 d 1 . . .
H12 H 0.2391 0.4052 0.3431 0.116 Uiso 1 calc 1 R . .
C13 C 0.3291(5) 0.4715(5) 0.3357(5) 0.087(2) Uani 1 d 1 . . .
H13 H 0.3193 0.4903 0.2863 0.105 Uiso 1 calc 1 R . .
C14 C 0.3915(4) 0.4935(4) 0.3755(4) 0.0649(17) Uani 1 d 1 . . .
H14 H 0.4238 0.5274 0.3520 0.078 Uiso 1 calc 1 R . .
O1AA O 0.6227(7) 0.6227(7) 0.2500 0.243(8) Uani 1 d 2 S T P
O1 O 0.4472(5) 0.2500 0.7500 0.102(3) Uani 1 d 2 S T P
C1 C 0.6000(11) 0.6983(8) 0.181(2) 0.281(16) Uani 1 d 1 . . .
C0AA C 0.700(5) 0.729(11) 0.116(3) 0.60(7) Uani 1 d 1 . . .
O0AA O 0.2500 0.2500 0.2500 0.175(10) Uani 1 d 8 S T P

loop_
_atom_site_aniso_label
_atom_site_aniso_U_11
_atom_site_aniso_U_22
_atom_site_aniso_U_33
_atom_site_aniso_U_23
_atom_site_aniso_U_13
_atom_site_aniso_U_12
Co1 0.0415(6) 0.0324(5) 0.0354(7) 0.0037(4) -0.0052(4) 0.0010(4)
O2AA 0.058(2) 0.045(2) 0.044(2) 0.0046(16) 0.0060(18) 0.0014(17)
N1 0.044(2) 0.031(2) 0.049(3) 0.0014(18) -0.0126(19) 0.0014(18)
N2 0.091(4) 0.047(3) 0.057(3) 0.020(2) 0.002(3) 0.001(3)
N3 0.048(2) 0.038(2) 0.051(3) -0.002(2) -0.010(2) 0.0060(19)
C4AA 0.060(3) 0.040(3) 0.052(4) 0.006(3) -0.014(3) -0.001(2)
C2AA 0.075(4) 0.037(3) 0.085(5) 0.008(3) -0.026(4) 0.000(3)
C7AA 0.074(4) 0.044(3) 0.102(6) -0.016(4) -0.022(4) 0.014(3)
C6AA 0.055(3) 0.050(3) 0.073(4) -0.016(3) -0.018(3) 0.007(3)
C5 0.082(5) 0.076(5) 0.087(5) -0.036(4) 0.003(4) 0.018(4)
C6 0.097(6) 0.100(6) 0.064(5) -0.026(5) 0.018(4) 0.012(5)
C1AA 0.079(4) 0.082(5) 0.050(4) -0.007(3) 0.007(3) 0.002(4)
C8 0.049(3) 0.055(3) 0.042(3) -0.005(3) -0.003(2) 0.002(3)
C9 0.041(3) 0.045(3) 0.047(3) -0.010(2) -0.008(2) -0.001(2)
C10 0.052(3) 0.049(3) 0.080(4) 0.008(3) -0.012(3) -0.006(3)
C11 0.060(4) 0.060(4) 0.129(7) 0.001(4) -0.018(4) -0.012(3)
C12 0.085(5) 0.080(5) 0.125(7) -0.016(5) -0.057(5) -0.003(4)
C13 0.096(6) 0.090(5) 0.077(5) 0.001(4) -0.048(4) -0.005(5)
C14 0.072(4) 0.068(4) 0.055(4) 0.003(3) -0.022(3) -0.002(3)
O1AA 0.267(14) 0.267(14) 0.195(15) 0.026(11) -0.026(11) -0.065(18)
O1 0.126(7) 0.096(6) 0.085(5) 0.032(4) 0.000 0.000
C1 0.182(16) 0.099(10) 0.56(5) -0.035(18) -0.16(2) 0.017(10)
C0AA 0.69(18) 0.58(16) 0.54(5) -0.26(12) -0.28(9) 0.17(14)
O0AA 0.195(16) 0.195(16) 0.134(19) 0.000 0.000 0.000

loop_
_atom_type_symbol
_atom_type_description
_atom_type_scat_dispersion_real
_atom_type_scat_dispersion_imag
_atom_type_scat_source
C C 0.0033 0.0016 'International Tables Vol C Tables 4.2.6.8 and 6.1.1.4'
H H 0.0000 0.0000 'International Tables Vol C Tables 4.2.6.8 and 6.1.1.4'
Co Co 0.3494 0.9721 'International Tables Vol C Tables 4.2.6.8 and 6.1.1.4'
N N 0.0061 0.0033 'International Tables Vol C Tables 4.2.6.8 and 6.1.1.4'
O O 0.0106 0.0060 'International Tables Vol C Tables 4.2.6.8 and 6.1.1.4'

loop_
_geom_angle_atom_site_label_1
_geom_angle_atom_site_label_2
_geom_angle_atom_site_label_3
_geom_angle
_geom_angle_site_symmetry_1
_geom_angle_site_symmetry_3
O2AA Co1 O2AA 180.000(1) 9_666 .
O2AA Co1 N1 94.76(17) . 9_666
O2AA Co1 N1 85.24(17) . .
O2AA Co1 N1 85.24(17) 9_666 9_666
O2AA Co1 N1 94.76(17) 9_666 .
O2AA Co1 N3 89.41(17) 9_666 9_666
O2AA Co1 N3 89.41(17) . .
O2AA Co1 N3 90.59(17) 9_666 .
O2AA Co1 N3 90.59(17) . 9_666
N1 Co1 N1 180.0(2) . 9_666
N3 Co1 N1 90.06(16) . .
N3 Co1 N1 89.94(16) 9_666 .
N3 Co1 N1 89.94(16) . 9_666
N3 Co1 N1 90.06(16) 9_666 9_666
N3 Co1 N3 180.0 9_666 .
C8 O2AA Co1 113.3(3) . .
C4AA N1 Co1 132.2(4) . .
C4AA N1 C9 118.6(4) . .
C9 N1 Co1 109.2(3) . .
H2A N2 H2B 120.0 . .
C4AA N2 H2A 120.0 . .
C4AA N2 H2B 120.0 . .
C10 N3 Co1 121.3(4) . .
C14 N3 Co1 121.2(4) . .
C14 N3 C10 117.5(5) . .
N1 C4AA C2AA 119.3(6) . .
N2 C4AA N1 121.2(5) . .
N2 C4AA C2AA 119.5(5) . .
C4AA C2AA H2AA 119.4 . .
C7AA C2AA C4AA 121.1(6) . .
C7AA C2AA H2AA 119.4 . .
C2AA C7AA H7AA 119.5 . .
C2AA C7AA C6AA 120.9(6) . .
C6AA C7AA H7AA 119.5 . .
C5 C6AA C7AA 125.7(6) . .
C9 C6AA C7AA 115.5(6) . .
C9 C6AA C5 118.8(6) . .
C6AA C5 H5 119.9 . .
C6 C5 C6AA 120.1(6) . .
C6 C5 H5 119.9 . .
C5 C6 H6 119.5 . .
C5 C6 C1AA 121.0(7) . .
C1AA C6 H6 119.5 . .
C6 C1AA H1AA 119.7 . .
C8 C1AA C6 120.6(7) . .
C8 C1AA H1AA 119.7 . .
O2AA C8 C1AA 123.9(6) . .
O2AA C8 C9 116.8(5) . .
C1AA C8 C9 119.3(6) . .
N1 C9 C6AA 124.4(5) . .
N1 C9 C8 115.4(4) . .
C6AA C9 C8 120.2(5) . .
N3 C10 H10 119.0 . .
N3 C10 C11 122.0(6) . .
C11 C10 H10 119.0 . .
C10 C11 H11 120.0 . .
C12 C11 C10 119.9(7) . .
C12 C11 H11 120.0 . .
C11 C12 H12 120.8 . .
C11 C12 C13 118.5(7) . .
C13 C12 H12 120.8 . .
C12 C13 H13 120.4 . .
C12 C13 C14 119.2(7) . .
C14 C13 H13 120.4 . .
N3 C14 C13 122.8(7) . .
N3 C14 H14 118.6 . .
C13 C14 H14 118.6 . .
C1 O1AA C1 137.6(15) 7 .
C1 O1 C1 121.6(13) 9_666 13_656
O1 C1 O1AA 93.2(17) 9_666 .
C0AA C0AA C0AA 45.000(8) 2_655 3_665
C0AA C0AA C0AA 90.00(2) 2_655 4_565
C0AA C0AA C0AA 45.00(2) 4_565 3_665

loop_
_geom_bond_atom_site_label_1
_geom_bond_atom_site_label_2
_geom_bond_distance
_geom_bond_site_symmetry_2
Co1 O2AA 1.878(4) 9_666
Co1 O2AA 1.878(4) .
Co1 N1 1.971(4) .
Co1 N1 1.971(4) 9_666
Co1 N3 1.969(4) .
Co1 N3 1.969(4) 9_666
O2AA C8 1.335(6) .
N1 C4AA 1.337(7) .
N1 C9 1.382(7) .
N2 H2A 0.8600 .
N2 H2B 0.8600 .
N2 C4AA 1.324(8) .
N3 C10 1.335(7) .
N3 C14 1.331(7) .
C4AA C2AA 1.439(8) .
C2AA H2AA 0.9300 .
C2AA C7AA 1.339(10) .
C7AA H7AA 0.9300 .
C7AA C6AA 1.413(10) .
C6AA C5 1.400(10) .
C6AA C9 1.394(8) .
C5 H5 0.9300 .
C5 C6 1.358(11) .
C6 H6 0.9300 .
C6 C1AA 1.390(10) .
C1AA H1AA 0.9300 .
C1AA C8 1.355(8) .
C8 C9 1.412(8) .
C10 H10 0.9300 .
C10 C11 1.375(9) .
C11 H11 0.9300 .
C11 C12 1.354(11) .
C12 H12 0.9300 .
C12 C13 1.365(12) .
C13 H13 0.9300 .
C13 C14 1.369(9) .
C14 H14 0.9300 .
O1AA C1 1.85(3) 7
O1AA C1 1.85(3) .
O1 C1 1.73(3) 13_656
O1 C1 1.73(3) 9_666
C1 O1 1.73(3) 9_666
C0AA C0AA 1.95(14) 3_665
C0AA C0AA 1.38(10) 4_565
C0AA C0AA 1.38(10) 2_655

loop_
_geom_torsion_atom_site_label_1
_geom_torsion_atom_site_label_2
_geom_torsion_atom_site_label_3
_geom_torsion_atom_site_label_4
_geom_torsion
_geom_torsion_site_symmetry_1
_geom_torsion_site_symmetry_4
Co1 O2AA C8 C1AA 178.4(5) . .
Co1 O2AA C8 C9 -3.6(6) . .
Co1 N1 C4AA N2 1.3(8) . .
Co1 N1 C4AA C2AA -178.0(4) . .
Co1 N1 C9 C6AA 179.1(4) . .
Co1 N1 C9 C8 -0.5(5) . .
Co1 N3 C10 C11 -177.4(5) . .
Co1 N3 C14 C13 178.4(6) . .
O2AA Co1 O2AA C8 -104(100) 9_666 .
O2AA Co1 N1 C4AA -0.5(5) 9_666 .
O2AA Co1 N1 C4AA 179.5(5) . .
O2AA Co1 N1 C9 -1.1(3) . .
O2AA Co1 N1 C9 178.9(3) 9_666 .
O2AA Co1 N3 C10 148.8(4) . .
O2AA Co1 N3 C10 -31.2(4) 9_666 .
O2AA Co1 N3 C14 148.7(5) 9_666 .
O2AA Co1 N3 C14 -31.3(5) . .
O2AA C8 C9 N1 2.7(7) . .
O2AA C8 C9 C6AA -177.0(5) . .
N1 Co1 O2AA C8 2.6(4) . .
N1 Co1 O2AA C8 -177.4(4) 9_666 .
N1 Co1 N1 C4AA -64(3) 9_666 .
N1 Co1 N1 C9 116(3) 9_666 .
N1 Co1 N3 C10 63.6(4) . .
N1 Co1 N3 C10 -116.4(4) 9_666 .
N1 Co1 N3 C14 -116.6(4) . .
N1 Co1 N3 C14 63.4(4) 9_666 .
N1 C4AA C2AA C7AA -2.0(9) . .
N2 C4AA C2AA C7AA 178.7(6) . .
N3 Co1 O2AA C8 -87.6(4) . .
N3 Co1 O2AA C8 92.4(4) 9_666 .
N3 Co1 N1 C4AA 88.9(5) 9_666 .
N3 Co1 N1 C4AA -91.1(5) . .
N3 Co1 N1 C9 -91.7(3) 9_666 .
N3 Co1 N1 C9 88.3(3) . .
N3 Co1 N3 C10 4(100) 9_666 .
N3 Co1 N3 C14 -176(100) 9_666 .
N3 C10 C11 C12 -1.8(11) . .
C4AA N1 C9 C6AA -1.3(7) . .
C4AA N1 C9 C8 179.0(5) . .
C4AA C2AA C7AA C6AA 0.0(10) . .
C2AA C7AA C6AA C5 -179.4(6) . .
C2AA C7AA C6AA C9 1.3(9) . .
C7AA C6AA C5 C6 179.3(7) . .
C7AA C6AA C9 N1 -0.7(8) . .
C7AA C6AA C9 C8 178.9(5) . .
C6AA C5 C6 C1AA 2.5(12) . .
C5 C6AA C9 N1 180.0(5) . .
C5 C6AA C9 C8 -0.4(8) . .
C5 C6 C1AA C8 -1.7(12) . .
C6 C1AA C8 O2AA 177.8(6) . .
C6 C1AA C8 C9 -0.2(10) . .
C1AA C8 C9 N1 -179.1(5) . .
C1AA C8 C9 C6AA 1.2(8) . .
C9 N1 C4AA N2 -178.1(5) . .
C9 N1 C4AA C2AA 2.6(7) . .
C9 C6AA C5 C6 -1.4(10) . .
C10 N3 C14 C13 -1.8(9) . .
C10 C11 C12 C13 -0.2(12) . .
C11 C12 C13 C14 1.2(13) . .
C12 C13 C14 N3 -0.2(12) . .
C14 N3 C10 C11 2.8(9) . .
C1 O1AA C1 O1 -89.2(7) 7 9_666
